data_1564595
loop_
_publ_author_name
'Cao, Yun-Dong'
'Hao, Hui-Ping'
'Liu, Huashi'
'Yin, Di'
'Wang, Mingliang'
'Gao, Guanggang'
'Fan, Lin-Lin'
'Liu, Hong'

_publ_section_title
;
 A 20-core copper(I) nanocluster as electron-hole recombination inhabitor
 on TiO2 nanosheet for enhancing photocatalytic H2 evolution
;
_journal_name_full Nanoscale
_journal_paper_doi 10.1039/D1NR04683G
_journal_year 2021
_chemical_absolute_configuration ad
_chemical_formula_moiety 'C252 H294 Cu20 O37'
_chemical_formula_sum 'C252 H294 Cu20 O37'
_chemical_formula_weight 5185.65
_space_group_crystal_system hexagonal
_space_group_IT_number 182
_space_group_name_Hall 'P 6c 2c'
_space_group_name_H-M_alt 'P 63 2 2'
_atom_sites_solution_hydrogens mixed
_atom_sites_solution_primary iterative
_audit_creation_date 2021-06-22
_audit_creation_method
;
Olex2 1.3
(compiled 2020.02.04 svn.rd84adfe8 for OlexSys, GUI svn.r6032)
;
_audit_update_record
;
2021-06-22 deposited with the CCDC.	2021-09-07 downloaded from the CCDC.
;
_cell_angle_alpha 90
_cell_angle_beta 90
_cell_angle_gamma 120
_cell_formula_units_Z 2
_cell_length_a 20.0197(6)
_cell_length_b 20.0197(6)
_cell_length_c 38.877(3)
_cell_measurement_reflns_used 6898
_cell_measurement_temperature 293(2)
_cell_measurement_theta_max 20.8220
_cell_measurement_theta_min 3.5190
_cell_volume 13493.9(12)
_computing_molecular_graphics 'Olex2 1.3 (Dolomanov et al., 2009)'
_computing_publication_material 'Olex2 1.3 (Dolomanov et al., 2009)'
_computing_structure_refinement 'SHELXL 2018/3 (Sheldrick, 2015)'
_computing_structure_solution
;
Superflip (Palatinus & Chapuis, 2007;Palatinus & van der Lee, 2008;
Palatinus et al., 2012)
;
_diffrn_ambient_temperature 293(2)
_diffrn_detector 'Bruker APEX2 area detector'
_diffrn_detector_area_resol_mean 7.9
_diffrn_detector_type 'CCD area detector'
_diffrn_measured_fraction_theta_full 0.989
_diffrn_measured_fraction_theta_max 0.990
_diffrn_measurement_details
;
#__ type_ start__ end____ width___ exp.time_
  1 omega   -1.00   44.00   1.0000   90.0000
omega____ theta____ kappa____ phi______ frames
    -       16.1717   57.0000 -180.0000 45

#__ type_ start__ end____ width___ exp.time_
  2 omega  -11.00   84.00   1.0000   90.0000
omega____ theta____ kappa____ phi______ frames
    -       16.1717   77.0000  -60.0000 95

#__ type_ start__ end____ width___ exp.time_
  3 omega    8.00   35.00   1.0000   90.0000
omega____ theta____ kappa____ phi______ frames
    -       16.1717  -99.0000   90.0000 27

#__ type_ start__ end____ width___ exp.time_
  4 omega  -50.00   43.00   1.0000   90.0000
omega____ theta____ kappa____ phi______ frames
    -       16.1717  -77.0000 -180.0000 93

#__ type_ start__ end____ width___ exp.time_
  5 omega   17.00   55.00   1.0000   90.0000
omega____ theta____ kappa____ phi______ frames
    -       16.1717  -99.0000   60.0000 38

#__ type_ start__ end____ width___ exp.time_
  6 omega  -39.00   46.00   1.0000   90.0000
omega____ theta____ kappa____ phi______ frames
    -       16.1717  -19.0000    0.0000 85
;
_diffrn_measurement_device 'three-circle diffractometer'
_diffrn_measurement_device_type 'Bruker SMART APEX2 area detector'
_diffrn_measurement_method '\w and \f scans'
_diffrn_orient_matrix_UB_11 0.0180880000
_diffrn_orient_matrix_UB_12 0.0046219000
_diffrn_orient_matrix_UB_13 -0.0162036000
_diffrn_orient_matrix_UB_21 -0.0175832000
_diffrn_orient_matrix_UB_22 0.0209595000
_diffrn_orient_matrix_UB_23 -0.0060589000
_diffrn_orient_matrix_UB_31 0.0322223000
_diffrn_orient_matrix_UB_32 0.0348325000
_diffrn_orient_matrix_UB_33 0.0057886000
_diffrn_radiation_monochromator 'mirror optics'
_diffrn_radiation_probe x-ray
_diffrn_radiation_type MoKa
_diffrn_radiation_wavelength 0.710
_diffrn_reflns_av_R_equivalents 0.2011
_diffrn_reflns_av_unetI/netI 0.1082
_diffrn_reflns_Laue_measured_fraction_full 0.989
_diffrn_reflns_Laue_measured_fraction_max 0.990
_diffrn_reflns_limit_h_max 21
_diffrn_reflns_limit_h_min -24
_diffrn_reflns_limit_k_max 24
_diffrn_reflns_limit_k_min -24
_diffrn_reflns_limit_l_max 46
_diffrn_reflns_limit_l_min -46
_diffrn_reflns_number 97042
_diffrn_reflns_point_group_measured_fraction_full 0.993
_diffrn_reflns_point_group_measured_fraction_max 0.993
_diffrn_reflns_theta_full 25.214
_diffrn_reflns_theta_max 25.318
_diffrn_reflns_theta_min 3.353
_diffrn_source 'microfocus sealed X-ray tube'
_diffrn_source_type 'Incoatec I\ms'
_exptl_absorpt_coefficient_mu 1.599
_exptl_crystal_colour 'metallic dark red'
_exptl_crystal_colour_lustre metallic
_exptl_crystal_colour_modifier dark
_exptl_crystal_colour_primary red
_exptl_crystal_density_diffrn 1.276
_exptl_crystal_description block
_exptl_crystal_F_000 5364
_exptl_crystal_size_max 0.2
_exptl_crystal_size_mid 0.2
_exptl_crystal_size_min 0.1
_refine_diff_density_max 0.768
_refine_diff_density_min -0.326
_refine_diff_density_rms 0.074
_refine_ls_abs_structure_details
;
 Flack x determined using 1388 quotients [(I+)-(I-)]/[(I+)+(I-)]
 (Parsons, Flack and Wagner, Acta Cryst. B69 (2013) 249-259).
;
_refine_ls_abs_structure_Flack 0.043(15)
_refine_ls_extinction_method none
_refine_ls_goodness_of_fit_ref 0.909
_refine_ls_hydrogen_treatment constr
_refine_ls_matrix_type full
_refine_ls_number_parameters 473
_refine_ls_number_reflns 8207
_refine_ls_number_restraints 203
_refine_ls_restrained_S_all 0.915
_refine_ls_R_factor_all 0.1329
_refine_ls_R_factor_gt 0.0678
_refine_ls_shift/su_max 0.000
_refine_ls_shift/su_mean 0.000
_refine_ls_structure_factor_coef Fsqd
_refine_ls_weighting_details 'w=1/[\s^2^(Fo^2^)+(0.0941P)^2^] where P=(Fo^2^+2Fc^2^)/3'
_refine_ls_weighting_scheme calc
_refine_ls_wR_factor_gt 0.1514
_refine_ls_wR_factor_ref 0.1693
_reflns_Friedel_coverage 0.731
_reflns_Friedel_fraction_full 0.999
_reflns_Friedel_fraction_max 0.999
_reflns_number_gt 4553
_reflns_number_total 8207
_reflns_threshold_expression 'I > 2\s(I)'
_cod_data_source_file d1nr04683g2.cif
_cod_data_source_block 2018031212hy
_cod_original_cell_volume 13494.0(13)
_cod_database_code 1564595
_shelx_shelxl_version_number 2018/3
_shelx_space_group_comment
;
The symmetry employed for this shelxl refinement is uniquely defined
by the following loop, which should always be used as a source of
symmetry information in preference to the above space-group names.
They are only intended as comments.
;
_shelx_estimated_absorpt_t_max 0.856
_shelx_estimated_absorpt_t_min 0.740
_reflns_odcompleteness_completeness 89.52
_reflns_odcompleteness_iscentric 1
_reflns_odcompleteness_theta 26.32
_olex2_refinement_description
;
1. Fixed Uiso
 At 1.2 times of:
  All C(H) groups, All C(H,H) groups
 At 1.5 times of:
  All C(H,H,H) groups, All O(H) groups
2. Restrained distances
 O1-C41
 1.45 with sigma of 0.02
3. Uiso/Uaniso restraints and constraints
O6 \\sim O8 \\sim O5 \\sim O2 \\sim O7 \\sim O1 \\sim O4 \\sim O3: within 10A
with sigma of 0.01 and sigma for terminal atoms of 0.02 within 10A
Uanis(C38) \\sim Ueq, Uanis(C39) \\sim Ueq, Uanis(C40) \\sim Ueq, Uanis(C41)
\\sim Ueq, Uanis(C42) \\sim Ueq, Uanis(O1) \\sim Ueq: with sigma of 0.01 and
sigma for terminal atoms of 0.02
Uanis(C6) \\sim Ueq: with sigma of 0.01 and sigma for terminal atoms of 0.02
Uanis(C2) \\sim Ueq: with sigma of 0.01 and sigma for terminal atoms of 0.02
Uanis(C2) \\sim Ueq, Uanis(C6) \\sim Ueq: with sigma of 0.1 and sigma for
terminal atoms of 0.2
Uanis(O8) \\sim Ueq, Uanis(C37) \\sim Ueq: with sigma of 0.01 and sigma for
terminal atoms of 0.02
Uanis(O3) \\sim Ueq, Uanis(O4) \\sim Ueq: with sigma of 0.01 and sigma for
terminal atoms of 0.02
Uanis(O8) \\sim Ueq, Uanis(O1) \\sim Ueq: with sigma of 0.01 and sigma for
terminal atoms of 0.02
Uanis(O1) \\sim Ueq: with sigma of 0.001 and sigma for terminal atoms of 0.002
Uanis(O3) = Uanis(O4)
4. Rigid body (RIGU) restrains
 C1, C2, C3, C4, C5, C6
 with sigma for 1-2 distances of 0.01 and sigma for 1-3 distances of 0.02
 O4, O3, Cu4
 with sigma for 1-2 distances of 0.01 and sigma for 1-3 distances of 0.02
 O8, O1, C2, C41
 with sigma for 1-2 distances of 0.01 and sigma for 1-3 distances of 0.02
5. Others
 Fixed Sof: O4(0.05556) O3(0.11111)
6.a Riding coordinates:
 O1(H1A)
6.b Ternary CH refined with riding coordinates:
 C10(H10), C11(H11), C28(H28), C33(H), C34(H34), C9(H9)
6.c Secondary CH2 refined with riding coordinates:
 C16(H16A,H16B), C15(H15A,H15B), C27(H27A,H27), C14(H14A,H14B), C35(H35A,H35B),
  C8(H8A,H8B), C17(H17A,H17B), C32(H32A,H32B), C31(HA,H31B), C26(H26A,H26B),
 C36(H36A,H36B), C7(H7A,H7B)
6.d Aromatic/amide H refined with riding coordinates:
 C6(H6), C1(H1), C3(H3), C42(H42), C39(H39), C40(H40)
6.e Idealised Me refined as rotating group:
 C21(H21A,H21B,H21C), C30(H30A,H30B,H30C), C13(H13A,H13B,H13C)
6.f Idealised tetrahedral OH refined as rotating group:
 O8(H8), O2(HB), O7(H7)
;
_smtbx_masks_void_probe_radius 1.2
_smtbx_masks_void_truncation_radius 1.2
_olex2_submission_special_instructions 'No special instructions were received'

loop_
_space_group_symop_operation_xyz
'x, y, z'
'x-y, x, z+1/2'
'-y, x-y, z'
'-x, -y, z+1/2'
'-x+y, -x, z'
'y, -x+y, z+1/2'
'x-y, -y, -z'
'-x, -x+y, -z'
'y, x, -z'
'-y, -x, -z+1/2'
'-x+y, y, -z+1/2'
'x, x-y, -z+1/2'

loop_
_atom_site_label
_atom_site_type_symbol
_atom_site_fract_x
_atom_site_fract_y
_atom_site_fract_z
_atom_site_U_iso_or_equiv
_atom_site_adp_type
_atom_site_occupancy
_atom_site_site_symmetry_order
_atom_site_calc_flag
_atom_site_refinement_flags_posn
_atom_site_refinement_flags_adp
_atom_site_refinement_flags_occupancy
_atom_site_disorder_assembly
_atom_site_disorder_group
Cu3 Cu 0.49471(7) 0.68683(8) 0.69311(4) 0.0636(4) Uani 1 1 d . . . . .
Cu4 Cu 0.45510(8) 0.72755(4) 0.750000 0.0533(5) Uani 1 2 d S T P A .
Cu1 Cu 0.44940(7) 0.75222(7) 0.64757(4) 0.0611(4) Uani 1 1 d . . . . .
O6 O 0.5604(4) 0.8113(4) 0.6333(2) 0.076(2) Uani 1 1 d . U . . .
C23 C 0.5167(5) 0.8420(6) 0.7599(3) 0.054(3) Uani 1 1 d . . . . .
C24 C 0.5488(5) 0.9028(5) 0.7424(3) 0.051(3) Uani 1 1 d . . . . .
C16 C 0.5688(7) 0.6148(8) 0.5973(4) 0.090(4) Uani 1 1 d . . . . .
H16A H 0.605482 0.667579 0.603626 0.108 Uiso 1 1 calc R U . . .
H16B H 0.596107 0.593462 0.585068 0.108 Uiso 1 1 calc R U . . .
C10 C 0.4417(8) 0.6163(8) 0.5192(4) 0.082(4) Uani 1 1 d . . . . .
H10 H 0.433492 0.656560 0.529139 0.098 Uiso 1 1 calc R U . . .
C11 C 0.5062(6) 0.6126(7) 0.5747(3) 0.063(3) Uani 1 1 d . . . . .
H11 H 0.494019 0.650886 0.583833 0.075 Uiso 1 1 calc R U . . .
C25 C 0.6063(6) 0.9730(6) 0.7235(3) 0.062(3) Uani 1 1 d . . . . .
C4 C 0.5220(9) 0.6767(8) 0.4658(5) 0.089(4) Uani 1 1 d . . . . .
C15 C 0.3713(7) 0.5394(7) 0.5289(4) 0.074(4) Uani 1 1 d . . . . .
H15A H 0.325410 0.538467 0.520260 0.088 Uiso 1 1 calc R U . . .
H15B H 0.375051 0.498107 0.517609 0.088 Uiso 1 1 calc R U . . .
C28 C 0.7136(5) 0.9878(6) 0.7571(3) 0.061(3) Uani 1 1 d . . . . .
H28 H 0.678147 0.940793 0.769667 0.073 Uiso 1 1 calc R U . . .
C5 C 0.4529(9) 0.6323(9) 0.4800(4) 0.099(5) Uani 1 1 d . . . . .
C12 C 0.4361(6) 0.5312(6) 0.5830(3) 0.063(3) Uani 1 1 d . . . . .
C6 C 0.3883(10) 0.5933(10) 0.4563(5) 0.107(5) Uani 1 1 d . U . . .
H6 H 0.339625 0.559420 0.465093 0.129 Uiso 1 1 calc R U . . .
C27 C 0.7258(7) 0.9608(8) 0.7199(4) 0.087(4) Uani 1 1 d . . . . .
H27A H 0.773288 1.000105 0.709422 0.104 Uiso 1 1 calc R U . . .
H27 H 0.727123 0.913133 0.721484 0.104 Uiso 1 1 calc R U . . .
C22 C 0.6090(6) 0.7933(8) 0.6450(4) 0.077(4) Uani 1 1 d . . . . .
C1 C 0.3970(11) 0.6049(12) 0.4225(4) 0.117(5) Uani 1 1 d . . . . .
H1 H 0.354535 0.579940 0.408020 0.140 Uiso 1 1 calc R U . . .
C18 C 0.4419(6) 0.5331(6) 0.6228(4) 0.064(3) Uani 1 1 d . . . . .
O8 O 0.4799(9) 0.6707(10) 0.3741(4) 0.153(5) Uani 1 1 d . U . . .
H8 H 0.456809 0.693013 0.368108 0.229 Uiso 1 1 calc R U . . .
C33 C 0.7550(7) 1.0492(7) 0.8124(4) 0.083(4) Uani 1 1 d . . . . .
H H 0.719047 0.998903 0.822491 0.100 Uiso 1 1 calc R U . . .
C14 C 0.3627(7) 0.5242(7) 0.5674(3) 0.074(4) Uani 1 1 d . . . . .
H14A H 0.319702 0.472776 0.571583 0.089 Uiso 1 1 calc R U . . .
H14B H 0.351323 0.560830 0.578404 0.089 Uiso 1 1 calc R U . . .
C21 C 0.6835(7) 0.8379(10) 0.6262(4) 0.110(5) Uani 1 1 d . . . . .
H21A H 0.673764 0.835245 0.601956 0.165 Uiso 1 1 calc R U . . .
H21B H 0.715947 0.816444 0.631113 0.165 Uiso 1 1 calc R U . . .
H21C H 0.708740 0.890752 0.633570 0.165 Uiso 1 1 calc R U . . .
C35 C 0.8262(7) 0.9881(7) 0.7879(4) 0.092(5) Uani 1 1 d . . . . .
H35A H 0.794222 0.942683 0.801671 0.110 Uiso 1 1 calc R U . . .
H35B H 0.838890 0.971733 0.766626 0.110 Uiso 1 1 calc R U . . .
C8 C 0.5833(8) 0.7082(7) 0.5267(4) 0.092(5) Uani 1 1 d . . . . .
H8A H 0.570811 0.746636 0.534595 0.111 Uiso 1 1 calc R U . . .
H8B H 0.630913 0.718249 0.537759 0.111 Uiso 1 1 calc R U . . .
C30 C 0.7131(7) 1.1059(6) 0.7297(4) 0.096(5) Uani 1 1 d . . . . .
H30A H 0.678565 1.117636 0.717481 0.143 Uiso 1 1 calc R U . . .
H30B H 0.747815 1.102430 0.713762 0.143 Uiso 1 1 calc R U . . .
H30C H 0.742091 1.146022 0.746124 0.143 Uiso 1 1 calc R U . . .
C17 C 0.5303(7) 0.5675(7) 0.6290(4) 0.073(4) Uani 1 1 d . . . . .
H17A H 0.546843 0.599603 0.649448 0.088 Uiso 1 1 calc R U . . .
H17B H 0.542558 0.526605 0.631781 0.088 Uiso 1 1 calc R U . . .
C3 C 0.5309(10) 0.6933(10) 0.4304(5) 0.107(5) Uani 1 1 d . . . . .
H3 H 0.578100 0.730149 0.421354 0.128 Uiso 1 1 calc R U . . .
C2 C 0.4664(13) 0.6523(12) 0.4095(6) 0.123(6) Uani 1 1 d . U . . .
C32 C 0.7087(7) 1.0901(7) 0.8069(4) 0.090(5) Uani 1 1 d . . . . .
H32A H 0.742374 1.141510 0.798037 0.108 Uiso 1 1 calc R U . . .
H32B H 0.688207 1.094961 0.828799 0.108 Uiso 1 1 calc R U . . .
C31 C 0.6409(7) 1.0445(7) 0.7812(4) 0.091(5) Uani 1 1 d . . . . .
HA H 0.603920 0.995640 0.791523 0.109 Uiso 1 1 calc R U . . .
H31B H 0.614861 1.073615 0.777065 0.109 Uiso 1 1 calc R U . . .
C29 C 0.6672(5) 1.0299(5) 0.7483(3) 0.051(3) Uani 1 1 d . . . . .
O5 O 0.5988(4) 0.7483(5) 0.6677(3) 0.074(2) Uani 1 1 d . U . . .
C19 C 0.4168(6) 0.5850(6) 0.6399(3) 0.055(3) Uani 1 1 d . . . . .
C26 C 0.6552(6) 0.9493(7) 0.6996(3) 0.072(4) Uani 1 1 d . . . . .
H26A H 0.624104 0.895790 0.692694 0.086 Uiso 1 1 calc R U . . .
H26B H 0.671506 0.981048 0.679054 0.086 Uiso 1 1 calc R U . . .
C20 C 0.4173(6) 0.6409(6) 0.6534(3) 0.062(3) Uani 1 1 d . . . . .
Cu2 Cu 0.333333 0.666667 0.68444(7) 0.0682(7) Uani 1 3 d S T P . .
C37 C 0.8875(9) 1.0836(10) 0.8358(4) 0.104(5) Uani 1 1 d . U . . .
C36 C 0.9012(9) 1.0430(9) 0.8078(5) 0.116(6) Uani 1 1 d . . . . .
H36A H 0.923135 1.013370 0.817212 0.140 Uiso 1 1 calc R U . . .
H36B H 0.938376 1.080573 0.791928 0.140 Uiso 1 1 calc R U . . .
C34 C 0.7811(7) 1.0328(7) 0.7799(4) 0.074(4) Uani 1 1 d . . . . .
H34 H 0.816475 1.081763 0.768626 0.089 Uiso 1 1 calc R U . . .
C13 C 0.4466(7) 0.4631(6) 0.5698(4) 0.085(4) Uani 1 1 d . . . . .
H13A H 0.480064 0.455978 0.585109 0.127 Uiso 1 1 calc R U . . .
H13B H 0.468822 0.475030 0.547169 0.127 Uiso 1 1 calc R U . . .
H13C H 0.397280 0.416724 0.568927 0.127 Uiso 1 1 calc R U . . .
O2 O 0.5690(4) 1.0045(4) 0.7049(2) 0.077(2) Uani 1 1 d . U . . .
HB H 0.547904 0.977586 0.688058 0.116 Uiso 1 1 calc R U . . .
O7 O 0.4017(5) 0.4590(5) 0.6387(3) 0.084(3) Uani 1 1 d . U . . .
H7 H 0.355162 0.440360 0.635765 0.126 Uiso 1 1 calc R U . . .
Cu5 Cu 0.43414(5) 0.86827(9) 0.750000 0.0614(6) Uani 1 2 d S T P A .
C9 C 0.5156(6) 0.6242(7) 0.5369(4) 0.076(4) Uani 1 1 d . . . . .
H9 H 0.526820 0.585811 0.527010 0.091 Uiso 1 1 calc R U . . .
C7 C 0.5941(10) 0.7139(9) 0.4876(5) 0.114(6) Uani 1 1 d . . . . .
H7A H 0.623409 0.768081 0.481563 0.137 Uiso 1 1 calc R U . . .
H7B H 0.625138 0.690942 0.481503 0.137 Uiso 1 1 calc R U . . .
C42 C 0.9458(11) 1.1130(12) 0.8624(6) 0.143(7) Uani 1 1 d . U . . .
H42 H 0.985209 1.101374 0.864079 0.171 Uiso 1 1 calc R U . . .
C39 C 0.8167(13) 1.1406(14) 0.8620(6) 0.169(9) Uani 1 1 d . U . . .
H39 H 0.774762 1.148634 0.862231 0.203 Uiso 1 1 calc R U . . .
C40 C 0.8832(18) 1.1803(17) 0.8864(7) 0.198(11) Uani 1 1 d . U . . .
H40 H 0.887109 1.217451 0.901883 0.237 Uiso 1 1 calc R U . . .
O1 O 0.9939(13) 1.1852(12) 0.9119(6) 0.260(9) Uani 1 1 d D U . . .
H1A H 1.014910 1.230192 0.918483 0.390 Uiso 1 1 d R U . . .
C38 C 0.8230(8) 1.0893(10) 0.8382(4) 0.102(5) Uani 1 1 d . U . . .
C41 C 0.9362(18) 1.1593(19) 0.8844(8) 0.208(12) Uani 1 1 d D U . . .
O4 O 0.333333 0.666667 0.750000 0.059(3) Uani 0.3334 6 d S TU P A 2
O3 O 0.333333 0.666667 0.7713(10) 0.059(3) Uani 0.3333 3 d S TU P A 1

loop_
_atom_site_aniso_label
_atom_site_aniso_U_11
_atom_site_aniso_U_22
_atom_site_aniso_U_33
_atom_site_aniso_U_23
_atom_site_aniso_U_13
_atom_site_aniso_U_12
Cu3 0.0572(8) 0.0611(8) 0.0807(12) 0.0027(8) 0.0024(8) 0.0358(7)
Cu4 0.0330(8) 0.0384(6) 0.0867(15) -0.0029(9) 0.000 0.0165(4)
Cu1 0.0517(7) 0.0511(7) 0.0812(11) 0.0070(7) 0.0022(8) 0.0264(6)
O6 0.048(4) 0.064(4) 0.101(6) 0.013(4) 0.006(4) 0.016(3)
C23 0.035(5) 0.049(6) 0.087(10) -0.014(6) -0.020(5) 0.027(5)
C24 0.044(5) 0.035(5) 0.065(9) -0.010(6) 0.005(6) 0.014(4)
C16 0.070(8) 0.103(10) 0.119(14) -0.003(10) 0.012(9) 0.060(8)
C10 0.096(9) 0.080(8) 0.094(12) -0.005(8) -0.007(9) 0.062(8)
C11 0.053(7) 0.070(8) 0.067(10) 0.003(7) 0.013(7) 0.033(6)
C25 0.049(6) 0.039(6) 0.071(10) 0.001(6) 0.007(6) 0.002(5)
C4 0.094(10) 0.083(9) 0.105(13) 0.024(9) 0.030(10) 0.055(8)
C15 0.066(8) 0.088(9) 0.082(11) 0.019(8) 0.014(7) 0.050(8)
C28 0.041(5) 0.051(6) 0.085(11) 0.012(7) 0.012(6) 0.019(5)
C5 0.106(11) 0.115(12) 0.089(13) 0.023(9) 0.046(9) 0.066(10)
C12 0.074(8) 0.057(7) 0.074(10) 0.009(6) 0.020(7) 0.044(7)
C6 0.112(9) 0.124(10) 0.107(10) 0.014(8) 0.002(8) 0.075(8)
C27 0.059(7) 0.094(10) 0.092(12) 0.001(9) -0.006(8) 0.027(7)
C22 0.033(5) 0.084(9) 0.107(12) -0.015(9) -0.005(7) 0.025(6)
C1 0.124(13) 0.172(17) 0.080(12) 0.036(12) 0.022(11) 0.092(12)
C18 0.044(6) 0.051(7) 0.106(11) 0.013(7) 0.012(7) 0.029(6)
O8 0.168(12) 0.194(12) 0.122(10) 0.048(9) 0.038(9) 0.109(10)
C33 0.042(6) 0.070(8) 0.083(11) -0.012(8) -0.012(7) -0.012(6)
C14 0.074(8) 0.085(8) 0.068(10) 0.007(7) 0.009(7) 0.044(7)
C21 0.054(7) 0.117(12) 0.146(14) 0.031(12) 0.037(8) 0.034(8)
C35 0.065(8) 0.070(8) 0.137(14) -0.020(9) -0.028(8) 0.030(7)
C8 0.092(9) 0.067(8) 0.115(14) 0.012(9) 0.014(9) 0.037(7)
C30 0.066(8) 0.042(6) 0.133(14) 0.004(7) -0.021(8) -0.008(6)
C17 0.086(9) 0.093(9) 0.071(10) 0.003(8) 0.010(7) 0.068(8)
C3 0.122(12) 0.124(13) 0.100(13) 0.035(11) 0.062(10) 0.080(11)
C2 0.142(11) 0.135(11) 0.113(11) 0.012(9) 0.020(9) 0.085(9)
C32 0.057(7) 0.061(8) 0.118(13) -0.036(8) 0.016(8) 0.005(6)
C31 0.049(7) 0.066(8) 0.134(14) -0.042(8) -0.010(8) 0.010(6)
C29 0.050(5) 0.029(4) 0.065(8) -0.011(6) 0.003(6) 0.013(4)
O5 0.058(4) 0.071(4) 0.098(6) 0.024(4) 0.000(4) 0.036(3)
C19 0.045(6) 0.059(6) 0.069(9) 0.001(6) 0.009(6) 0.033(5)
C26 0.052(6) 0.073(7) 0.075(10) -0.020(7) 0.014(7) 0.020(6)
C20 0.057(6) 0.052(6) 0.079(10) 0.000(6) 0.010(6) 0.029(5)
Cu2 0.0670(9) 0.0670(9) 0.071(2) 0.000 0.000 0.0335(4)
C37 0.084(9) 0.115(10) 0.084(10) -0.004(8) -0.007(8) 0.027(8)
C36 0.098(11) 0.112(12) 0.145(18) 0.012(12) -0.033(11) 0.056(10)
C34 0.062(8) 0.058(7) 0.094(12) 0.006(7) -0.002(8) 0.025(6)
C13 0.085(9) 0.063(8) 0.119(12) 0.007(8) 0.018(8) 0.047(7)
O2 0.064(5) 0.057(4) 0.109(7) 0.009(4) -0.014(5) 0.029(4)
O7 0.092(5) 0.065(5) 0.114(7) 0.011(5) 0.018(5) 0.053(4)
Cu5 0.0408(6) 0.0445(9) 0.1002(17) 0.000 0.0012(10) 0.0222(4)
C9 0.063(7) 0.060(7) 0.104(13) -0.014(8) -0.001(8) 0.030(6)
C7 0.124(14) 0.095(11) 0.117(16) 0.030(11) 0.053(13) 0.051(10)
C42 0.111(10) 0.165(12) 0.144(13) -0.011(10) -0.015(9) 0.062(9)
C39 0.139(12) 0.181(13) 0.151(13) -0.024(11) -0.006(10) 0.053(10)
C40 0.199(15) 0.208(15) 0.164(15) -0.033(11) 0.013(11) 0.085(11)
O1 0.259(9) 0.262(9) 0.259(9) 0.000(3) -0.001(3) 0.129(5)
C38 0.068(8) 0.117(9) 0.103(10) -0.018(8) 0.012(7) 0.033(7)
C41 0.187(15) 0.229(16) 0.208(17) -0.011(12) -0.033(12) 0.103(12)
O4 0.046(3) 0.046(3) 0.086(6) 0.000 0.000 0.0229(16)
O3 0.046(3) 0.046(3) 0.086(6) 0.000 0.000 0.0229(16)

loop_
_atom_type_symbol
_atom_type_description
_atom_type_scat_dispersion_real
_atom_type_scat_dispersion_imag
_atom_type_scat_source
C C 0.0033 0.0016 'International Tables Vol C Tables 4.2.6.8 and 6.1.1.4'
H H 0.0000 0.0000 'International Tables Vol C Tables 4.2.6.8 and 6.1.1.4'
Cu Cu 0.3201 1.2651 'International Tables Vol C Tables 4.2.6.8 and 6.1.1.4'
O O 0.0106 0.0060 'International Tables Vol C Tables 4.2.6.8 and 6.1.1.4'

loop_
_geom_angle_atom_site_label_1
_geom_angle_atom_site_label_2
_geom_angle_atom_site_label_3
_geom_angle
_geom_angle_site_symmetry_1
_geom_angle_site_symmetry_3
_geom_angle_publ_flag
Cu4 Cu3 Cu1 100.44(5) . . ?
Cu4 Cu3 Cu5 64.63(4) . 5_565 ?
Cu1 Cu3 Cu5 142.00(6) . 5_565 ?
C23 Cu3 Cu4 50.2(3) 12_566 . ?
C23 Cu3 Cu1 149.8(3) 12_566 . ?
C23 Cu3 O5 107.7(4) 12_566 . ?
C23 Cu3 C20 145.9(4) 12_566 . ?
C23 Cu3 Cu5 40.1(3) 12_566 5_565 ?
O5 Cu3 Cu4 126.3(3) . . ?
O5 Cu3 Cu1 82.9(2) . . ?
O5 Cu3 Cu5 134.6(2) . 5_565 ?
C20 Cu3 Cu4 119.9(3) . . ?
C20 Cu3 Cu1 48.9(3) . . ?
C20 Cu3 O5 102.6(4) . . ?
C20 Cu3 Cu5 106.2(3) . 5_565 ?
Cu3 Cu4 Cu3 149.53(8) . 12_566 ?
Cu3 Cu4 Cu5 119.45(3) . . ?
Cu3 Cu4 Cu5 64.60(3) 12_566 . ?
Cu3 Cu4 Cu5 64.60(3) . 5_565 ?
Cu3 Cu4 Cu5 119.44(3) 12_566 5_565 ?
C23 Cu4 Cu3 114.0(3) . . ?
C23 Cu4 Cu3 46.9(3) . 12_566 ?
C23 Cu4 Cu3 114.0(3) 12_566 12_566 ?
C23 Cu4 Cu3 46.9(3) 12_566 . ?
C23 Cu4 C23 116.3(5) . 12_566 ?
C23 Cu4 Cu5 152.2(2) . 5_565 ?
C23 Cu4 Cu5 152.2(3) 12_566 . ?
C23 Cu4 Cu5 40.6(2) . . ?
C23 Cu4 Cu5 40.6(2) 12_566 5_565 ?
C23 Cu4 O4 121.8(2) 12_566 . ?
C23 Cu4 O4 121.8(2) . . ?
C23 Cu4 O3 114.9(5) . . ?
C23 Cu4 O3 114.9(5) 12_566 10_666 ?
C23 Cu4 O3 124.1(2) 12_566 . ?
C23 Cu4 O3 124.1(2) . 10_666 ?
Cu5 Cu4 Cu5 166.30(6) . 5_565 ?
O4 Cu4 Cu3 105.23(4) . . ?
O4 Cu4 Cu5 83.15(3) . . ?
O4 Cu4 Cu5 83.15(3) . 5_565 ?
O4 Cu4 O3 21.4(9) . 10_666 ?
O3 Cu4 Cu3 123.6(8) 10_666 12_566 ?
O3 Cu4 Cu3 86.3(8) 10_666 . ?
O3 Cu4 Cu3 123.6(8) . . ?
O3 Cu4 Cu3 86.3(8) . 12_566 ?
O3 Cu4 Cu5 83.63(5) . . ?
O3 Cu4 Cu5 83.63(5) 10_666 . ?
O3 Cu4 Cu5 83.63(5) . 5_565 ?
O3 Cu4 Cu5 83.63(5) 10_666 5_565 ?
O3 Cu4 O3 42.8(18) 10_666 . ?
O6 Cu1 Cu3 85.6(3) . . ?
O6 Cu1 C19 101.9(4) . 3_665 ?
O6 Cu1 C20 136.1(4) . 3_665 ?
O6 Cu1 Cu2 158.1(3) . . ?
C19 Cu1 Cu3 145.3(3) 3_665 . ?
C19 Cu1 C20 34.4(4) 3_665 3_665 ?
C19 Cu1 Cu2 93.3(3) 3_665 . ?
C20 Cu1 Cu3 50.6(4) . . ?
C20 Cu1 Cu3 126.5(3) 3_665 . ?
C20 Cu1 O6 109.4(4) . . ?
C20 Cu1 C19 146.8(5) . 3_665 ?
C20 Cu1 C20 114.2(6) . 3_665 ?
C20 Cu1 Cu2 59.4(3) 3_665 . ?
C20 Cu1 Cu2 60.5(3) . . ?
Cu2 Cu1 Cu3 73.09(6) . . ?
C22 O6 Cu1 120.8(8) . . ?
Cu3 C23 Cu4 82.9(4) 12_566 . ?
Cu3 C23 Cu5 101.8(5) 12_566 . ?
C24 C23 Cu3 140.8(9) . 12_566 ?
C24 C23 Cu4 136.2(9) . . ?
C24 C23 Cu5 74.5(6) . . ?
Cu5 C23 Cu4 98.3(4) . . ?
C23 C24 C25 164.1(10) . . ?
C23 C24 Cu5 69.7(6) . . ?
C25 C24 Cu5 126.2(8) . . ?
H16A C16 H16B 108.5 . . ?
C11 C16 H16A 110.2 . . ?
C11 C16 H16B 110.2 . . ?
C11 C16 C17 107.5(10) . . ?
C17 C16 H16A 110.2 . . ?
C17 C16 H16B 110.2 . . ?
C15 C10 H10 106.4 . . ?
C15 C10 C5 114.6(12) . . ?
C15 C10 C9 110.1(11) . . ?
C5 C10 H10 106.4 . . ?
C5 C10 C9 112.3(12) . . ?
C9 C10 H10 106.4 . . ?
C16 C11 H11 107.2 . . ?
C16 C11 C12 102.2(10) . . ?
C12 C11 H11 107.2 . . ?
C9 C11 C16 122.1(10) . . ?
C9 C11 H11 107.2 . . ?
C9 C11 C12 110.2(10) . . ?
C24 C25 C29 110.0(10) . . ?
C24 C25 C26 107.9(9) . . ?
C29 C25 C26 102.2(9) . . ?
O2 C25 C24 110.3(9) . . ?
O2 C25 C29 113.5(8) . . ?
O2 C25 C26 112.6(10) . . ?
C5 C4 C3 122.0(17) . . ?
C5 C4 C7 120.8(16) . . ?
C3 C4 C7 117.2(15) . . ?
C10 C15 H15A 108.9 . . ?
C10 C15 H15B 108.9 . . ?
H15A C15 H15B 107.7 . . ?
C14 C15 C10 113.6(11) . . ?
C14 C15 H15A 108.9 . . ?
C14 C15 H15B 108.9 . . ?
C27 C28 H28 106.6 . . ?
C29 C28 H28 106.6 . . ?
C29 C28 C27 102.5(10) . . ?
C34 C28 H28 106.6 . . ?
C34 C28 C27 119.7(10) . . ?
C34 C28 C29 114.0(9) . . ?
C4 C5 C10 122.6(16) . . ?
C4 C5 C6 116.4(16) . . ?
C6 C5 C10 120.8(14) . . ?
C11 C12 C13 113.4(9) . . ?
C18 C12 C11 99.4(10) . . ?
C18 C12 C13 108.0(9) . . ?
C14 C12 C11 109.6(9) . . ?
C14 C12 C18 117.2(9) . . ?
C14 C12 C13 109.2(10) . . ?
C5 C6 H6 119.1 . . ?
C1 C6 C5 121.8(18) . . ?
C1 C6 H6 119.1 . . ?
C28 C27 H27A 111.1 . . ?
C28 C27 H27 111.1 . . ?
H27A C27 H27 109.1 . . ?
C26 C27 C28 103.3(10) . . ?
C26 C27 H27A 111.1 . . ?
C26 C27 H27 111.1 . . ?
O6 C22 C21 109.4(14) . . ?
O5 C22 O6 127.1(11) . . ?
O5 C22 C21 123.5(12) . . ?
C6 C1 H1 120.0 . . ?
C2 C1 C6 120(2) . . ?
C2 C1 H1 120.0 . . ?
C12 C18 C17 102.7(9) . . ?
C19 C18 C12 114.2(9) . . ?
C19 C18 C17 108.7(10) . . ?
O7 C18 C12 114.3(10) . . ?
O7 C18 C17 108.3(9) . . ?
O7 C18 C19 108.2(9) . . ?
C2 O8 H8 109.5 . . ?
C32 C33 H 106.0 . . ?
C32 C33 C38 115.0(12) . . ?
C34 C33 H 106.0 . . ?
C34 C33 C32 112.4(12) . . ?
C34 C33 C38 110.7(12) . . ?
C38 C33 H 106.0 . . ?
C15 C14 C12 111.4(10) . . ?
C15 C14 H14A 109.3 . . ?
C15 C14 H14B 109.3 . . ?
C12 C14 H14A 109.3 . . ?
C12 C14 H14B 109.3 . . ?
H14A C14 H14B 108.0 . . ?
C22 C21 H21A 109.5 . . ?
C22 C21 H21B 109.5 . . ?
C22 C21 H21C 109.5 . . ?
H21A C21 H21B 109.5 . . ?
H21A C21 H21C 109.5 . . ?
H21B C21 H21C 109.5 . . ?
H35A C35 H35B 108.3 . . ?
C36 C35 H35A 110.0 . . ?
C36 C35 H35B 110.0 . . ?
C36 C35 C34 108.6(10) . . ?
C34 C35 H35A 110.0 . . ?
C34 C35 H35B 110.0 . . ?
H8A C8 H8B 108.2 . . ?
C9 C8 H8A 109.7 . . ?
C9 C8 H8B 109.7 . . ?
C7 C8 H8A 109.7 . . ?
C7 C8 H8B 109.7 . . ?
C7 C8 C9 109.7(13) . . ?
H30A C30 H30B 109.5 . . ?
H30A C30 H30C 109.5 . . ?
H30B C30 H30C 109.5 . . ?
C29 C30 H30A 109.5 . . ?
C29 C30 H30B 109.5 . . ?
C29 C30 H30C 109.5 . . ?
C16 C17 C18 104.9(10) . . ?
C16 C17 H17A 110.8 . . ?
C16 C17 H17B 110.8 . . ?
C18 C17 H17A 110.8 . . ?
C18 C17 H17B 110.8 . . ?
H17A C17 H17B 108.8 . . ?
C4 C3 H3 121.2 . . ?
C2 C3 C4 117.5(17) . . ?
C2 C3 H3 121.2 . . ?
C1 C2 O8 123(2) . . ?
C1 C2 C3 122(2) . . ?
C3 C2 O8 115(2) . . ?
C33 C32 H32A 109.4 . . ?
C33 C32 H32B 109.4 . . ?
C33 C32 C31 111.1(10) . . ?
H32A C32 H32B 108.0 . . ?
C31 C32 H32A 109.4 . . ?
C31 C32 H32B 109.4 . . ?
C32 C31 HA 109.1 . . ?
C32 C31 H31B 109.1 . . ?
HA C31 H31B 107.9 . . ?
C29 C31 C32 112.4(10) . . ?
C29 C31 HA 109.1 . . ?
C29 C31 H31B 109.1 . . ?
C25 C29 C28 101.7(8) . . ?
C30 C29 C25 107.8(10) . . ?
C30 C29 C28 114.8(9) . . ?
C31 C29 C25 117.9(9) . . ?
C31 C29 C28 106.5(11) . . ?
C31 C29 C30 108.3(10) . . ?
C22 O5 Cu3 122.7(7) . . ?
C18 C19 Cu1 121.9(8) . 5_565 ?
C20 C19 Cu1 75.3(7) . 5_565 ?
C20 C19 C18 162.7(11) . . ?
C25 C26 H26A 110.0 . . ?
C25 C26 H26B 110.0 . . ?
C27 C26 C25 108.3(10) . . ?
C27 C26 H26A 110.0 . . ?
C27 C26 H26B 110.0 . . ?
H26A C26 H26B 108.4 . . ?
Cu3 C20 Cu1 136.0(6) . 5_565 ?
Cu3 C20 Cu2 88.7(5) . . ?
Cu1 C20 Cu3 80.5(4) . . ?
Cu1 C20 Cu1 123.4(6) . 5_565 ?
Cu1 C20 Cu2 71.1(3) . . ?
Cu1 C20 Cu2 69.5(3) 5_565 . ?
C19 C20 Cu3 112.9(9) . . ?
C19 C20 Cu1 144.8(10) . . ?
C19 C20 Cu1 70.3(7) . 5_565 ?
C19 C20 Cu2 138.0(9) . . ?
Cu1 Cu2 Cu1 91.09(9) 3_665 . ?
Cu1 Cu2 Cu1 91.09(9) 3_665 5_565 ?
Cu1 Cu2 Cu1 91.09(9) . 5_565 ?
C20 Cu2 Cu1 114.2(3) . 3_665 ?
C20 Cu2 Cu1 114.2(3) 3_665 5_565 ?
C20 Cu2 Cu1 48.4(3) 5_565 5_565 ?
C20 Cu2 Cu1 51.1(3) 3_665 . ?
C20 Cu2 Cu1 51.1(3) . 5_565 ?
C20 Cu2 Cu1 51.1(3) 5_565 3_665 ?
C20 Cu2 Cu1 114.2(3) 5_565 . ?
C20 Cu2 Cu1 48.4(3) . . ?
C20 Cu2 Cu1 48.4(3) 3_665 3_665 ?
C20 Cu2 C20 95.5(4) 3_665 . ?
C20 Cu2 C20 95.5(4) 3_665 5_565 ?
C20 Cu2 C20 95.5(4) 5_565 . ?
O3 Cu2 Cu1 124.49(6) 10_666 3_665 ?
O3 Cu2 Cu1 124.49(6) 10_666 5_565 ?
O3 Cu2 Cu1 124.49(6) 10_666 . ?
O3 Cu2 C20 121.3(3) 10_666 5_565 ?
O3 Cu2 C20 121.3(3) 10_666 3_665 ?
O3 Cu2 C20 121.3(3) 10_666 . ?
C42 C37 C36 114.9(18) . . ?
C38 C37 C36 123.3(16) . . ?
C38 C37 C42 121.7(19) . . ?
C35 C36 H36A 109.1 . . ?
C35 C36 H36B 109.1 . . ?
C37 C36 C35 112.4(14) . . ?
C37 C36 H36A 109.1 . . ?
C37 C36 H36B 109.1 . . ?
H36A C36 H36B 107.9 . . ?
C28 C34 C35 112.2(10) . . ?
C28 C34 H34 108.8 . . ?
C33 C34 C28 109.3(10) . . ?
C33 C34 C35 108.9(12) . . ?
C33 C34 H34 108.8 . . ?
C35 C34 H34 108.8 . . ?
C12 C13 H13A 109.5 . . ?
C12 C13 H13B 109.5 . . ?
C12 C13 H13C 109.5 . . ?
H13A C13 H13B 109.5 . . ?
H13A C13 H13C 109.5 . . ?
H13B C13 H13C 109.5 . . ?
C25 O2 HB 109.5 . . ?
C18 O7 H7 109.5 . . ?
Cu3 Cu5 Cu3 139.81(7) 12_566 3_665 ?
Cu3 Cu5 Cu4 94.74(5) 3_665 . ?
Cu3 Cu5 Cu4 94.74(5) 12_566 3_665 ?
Cu3 Cu5 Cu4 50.77(3) 12_566 . ?
Cu3 Cu5 Cu4 50.77(3) 3_665 3_665 ?
Cu4 Cu5 Cu4 73.69(6) . 3_665 ?
C23 Cu5 Cu3 129.1(3) . 3_665 ?
C23 Cu5 Cu3 38.1(3) . 12_566 ?
C23 Cu5 Cu3 129.1(3) 11_556 12_566 ?
C23 Cu5 Cu3 38.1(3) 11_556 3_665 ?
C23 Cu5 Cu4 113.0(3) . 3_665 ?
C23 Cu5 Cu4 41.1(3) . . ?
C23 Cu5 Cu4 41.1(3) 11_556 3_665 ?
C23 Cu5 Cu4 113.0(3) 11_556 . ?
C23 Cu5 C23 153.8(6) . 11_556 ?
C23 Cu5 C24 35.9(4) . . ?
C23 Cu5 C24 35.9(4) 11_556 11_556 ?
C23 Cu5 C24 160.4(5) . 11_556 ?
C23 Cu5 C24 160.4(5) 11_556 . ?
C24 Cu5 Cu3 124.1(3) . 3_665 ?
C24 Cu5 Cu3 68.8(3) . 12_566 ?
C24 Cu5 Cu3 68.8(3) 11_556 3_665 ?
C24 Cu5 Cu3 124.1(3) 11_556 12_566 ?
C24 Cu5 Cu4 70.4(3) 11_556 3_665 ?
C24 Cu5 Cu4 70.4(3) . . ?
C24 Cu5 Cu4 143.1(3) 11_556 . ?
C24 Cu5 Cu4 143.1(3) . 3_665 ?
C24 Cu5 C24 146.2(5) . 11_556 ?
C10 C9 C8 105.1(11) . . ?
C10 C9 H9 108.9 . . ?
C11 C9 C10 112.3(11) . . ?
C11 C9 C8 112.6(11) . . ?
C11 C9 H9 108.9 . . ?
C8 C9 H9 108.9 . . ?
C4 C7 C8 117.3(14) . . ?
C4 C7 H7A 108.0 . . ?
C4 C7 H7B 108.0 . . ?
C8 C7 H7A 108.0 . . ?
C8 C7 H7B 108.0 . . ?
H7A C7 H7B 107.2 . . ?
C37 C42 H42 124.1 . . ?
C41 C42 C37 112(2) . . ?
C41 C42 H42 124.1 . . ?
C40 C39 H39 122.7 . . ?
C38 C39 H39 122.7 . . ?
C38 C39 C40 115(2) . . ?
C39 C40 H40 122.1 . . ?
C41 C40 C39 116(3) . . ?
C41 C40 H40 122.1 . . ?
C41 O1 H1A 119.7 . . ?
C37 C38 C33 122.5(15) . . ?
C37 C38 C39 122.2(18) . . ?
C39 C38 C33 114.8(16) . . ?
C42 C41 O1 110(3) . . ?
C40 C41 C42 132(3) . . ?
C40 C41 O1 117(3) . . ?
Cu4 O4 Cu4 120.0 3_665 . ?
Cu4 O4 Cu4 120.0 3_665 5_565 ?
Cu4 O4 Cu4 120.0 . 5_565 ?
Cu4 O3 Cu4 107.5(10) . 5_565 ?
Cu4 O3 Cu4 107.5(10) 3_665 . ?
Cu4 O3 Cu4 107.5(10) 3_665 5_565 ?
Cu2 O3 Cu4 111.4(9) 10_666 5_565 ?
Cu2 O3 Cu4 111.4(9) 10_666 . ?
Cu2 O3 Cu4 111.4(9) 10_666 3_665 ?
O3 O3 Cu4 68.6(9) 10_666 5_565 ?
O3 O3 Cu4 68.6(9) 10_666 3_665 ?
O3 O3 Cu4 68.6(9) 10_666 . ?
O3 O3 Cu2 180.0 10_666 10_666 ?

loop_
_geom_bond_atom_site_label_1
_geom_bond_atom_site_label_2
_geom_bond_distance
_geom_bond_site_symmetry_2
_geom_bond_publ_flag
Cu3 Cu4 2.6136(16) . ?
Cu3 Cu1 2.619(2) . ?
Cu3 C23 1.922(12) 12_566 ?
Cu3 O5 2.067(9) . ?
Cu3 C20 2.052(12) . ?
Cu3 Cu5 3.0479(16) 5_565 ?
Cu4 C23 2.024(9) 12_566 ?
Cu4 C23 2.024(10) . ?
Cu4 Cu5 3.0489(13) 5_565 ?
Cu4 Cu5 3.0488(13) . ?
Cu4 O4 2.1112(14) . ?
Cu4 O3 2.268(14) 10_666 ?
Cu4 O3 2.268(14) . ?
Cu1 O6 2.004(8) . ?
Cu1 C19 2.048(10) 3_665 ?
Cu1 C20 2.000(10) . ?
Cu1 C20 2.104(11) 3_665 ?
Cu1 Cu2 2.531(2) . ?
O6 C22 1.278(14) . ?
C23 C24 1.254(13) . ?
C23 Cu5 2.006(8) . ?
C24 C25 1.493(14) . ?
C24 Cu5 2.061(10) . ?
C16 H16A 0.9700 . ?
C16 H16B 0.9700 . ?
C16 C11 1.510(17) . ?
C16 C17 1.512(18) . ?
C10 H10 0.9800 . ?
C10 C15 1.525(16) . ?
C10 C5 1.552(19) . ?
C10 C9 1.565(17) . ?
C11 H11 0.9800 . ?
C11 C12 1.563(16) . ?
C11 C9 1.489(17) . ?
C25 C29 1.526(15) . ?
C25 C26 1.584(15) . ?
C25 O2 1.393(13) . ?
C4 C5 1.333(18) . ?
C4 C3 1.40(2) . ?
C4 C7 1.51(2) . ?
C15 H15A 0.9700 . ?
C15 H15B 0.9700 . ?
C15 C14 1.520(17) . ?
C28 H28 0.9800 . ?
C28 C27 1.602(17) . ?
C28 C29 1.572(13) . ?
C28 C34 1.487(16) . ?
C5 C6 1.45(2) . ?
C12 C18 1.548(16) . ?
C12 C14 1.531(16) . ?
C12 C13 1.566(15) . ?
C6 H6 0.9300 . ?
C6 C1 1.331(19) . ?
C27 H27A 0.9700 . ?
C27 H27 0.9700 . ?
C27 C26 1.534(16) . ?
C22 C21 1.490(16) . ?
C22 O5 1.203(15) . ?
C1 H1 0.9300 . ?
C1 C2 1.33(2) . ?
C18 C17 1.565(16) . ?
C18 C19 1.516(14) . ?
C18 O7 1.429(13) . ?
O8 H8 0.8200 . ?
O8 C2 1.41(2) . ?
C33 H 0.9800 . ?
C33 C32 1.527(18) . ?
C33 C34 1.466(18) . ?
C33 C38 1.553(19) . ?
C14 H14A 0.9700 . ?
C14 H14B 0.9700 . ?
C21 H21A 0.9600 . ?
C21 H21B 0.9600 . ?
C21 H21C 0.9600 . ?
C35 H35A 0.9700 . ?
C35 H35B 0.9700 . ?
C35 C36 1.552(18) . ?
C35 C34 1.587(16) . ?
C8 H8A 0.9700 . ?
C8 H8B 0.9700 . ?
C8 C9 1.594(17) . ?
C8 C7 1.530(19) . ?
C30 H30A 0.9600 . ?
C30 H30B 0.9600 . ?
C30 H30C 0.9600 . ?
C30 C29 1.511(15) . ?
C17 H17A 0.9700 . ?
C17 H17B 0.9700 . ?
C3 H3 0.9300 . ?
C3 C2 1.40(2) . ?
C32 H32A 0.9700 . ?
C32 H32B 0.9700 . ?
C32 C31 1.560(18) . ?
C31 HA 0.9700 . ?
C31 H31B 0.9700 . ?
C31 C29 1.468(17) . ?
C19 C20 1.230(13) . ?
C26 H26A 0.9700 . ?
C26 H26B 0.9700 . ?
C20 Cu2 2.328(12) . ?
Cu2 O3 1.72(4) 10_666 ?
C37 C36 1.46(2) . ?
C37 C42 1.45(2) . ?
C37 C38 1.36(2) . ?
C36 H36A 0.9700 . ?
C36 H36B 0.9700 . ?
C34 H34 0.9800 . ?
C13 H13A 0.9600 . ?
C13 H13B 0.9600 . ?
C13 H13C 0.9600 . ?
O2 HB 0.8200 . ?
O7 H7 0.8200 . ?
C9 H9 0.9800 . ?
C7 H7A 0.9700 . ?
C7 H7B 0.9700 . ?
C42 H42 0.9300 . ?
C42 C41 1.34(3) . ?
C39 H39 0.9300 . ?
C39 C40 1.50(3) . ?
C39 C38 1.43(3) . ?
C40 H40 0.9300 . ?
C40 C41 1.32(3) . ?
O1 H1A 0.8203 . ?
O1 C41 1.47(2) . ?
O3 O3 1.66(8) 10_666 ?

loop_
_geom_torsion_atom_site_label_1
_geom_torsion_atom_site_label_2
_geom_torsion_atom_site_label_3
_geom_torsion_atom_site_label_4
_geom_torsion
_geom_torsion_site_symmetry_1
_geom_torsion_site_symmetry_2
_geom_torsion_site_symmetry_3
_geom_torsion_site_symmetry_4
_geom_torsion_publ_flag
Cu3 C23 C24 C25 87(4) 12_566 . . . ?
Cu3 C23 C24 Cu5 -89.6(10) 12_566 . . . ?
Cu4 C23 C24 C25 -98(4) . . . . ?
Cu4 C23 C24 Cu5 85.8(9) . . . . ?
Cu1 O6 C22 C21 171.3(9) . . . . ?
Cu1 O6 C22 O5 -9.3(19) . . . . ?
Cu1 C19 C20 Cu3 132.8(7) 5_565 . . . ?
Cu1 C19 C20 Cu1 -120.5(16) 5_565 . . . ?
Cu1 C19 C20 Cu2 17.2(12) 5_565 . . . ?
O6 C22 O5 Cu3 1(2) . . . . ?
C23 C24 C25 C29 -63(4) . . . . ?
C23 C24 C25 C26 48(4) . . . . ?
C23 C24 C25 O2 171(4) . . . . ?
C24 C25 C29 C28 71.0(11) . . . . ?
C24 C25 C29 C30 -167.9(10) . . . . ?
C24 C25 C29 C31 -45.0(13) . . . . ?
C24 C25 C26 C27 -90.5(12) . . . . ?
C16 C11 C12 C18 46.4(10) . . . . ?
C16 C11 C12 C14 169.8(10) . . . . ?
C16 C11 C12 C13 -67.9(13) . . . . ?
C16 C11 C9 C10 177.9(11) . . . . ?
C16 C11 C9 C8 -63.7(15) . . . . ?
C10 C15 C14 C12 -54.1(14) . . . . ?
C10 C5 C6 C1 -178.4(15) . . . . ?
C11 C16 C17 C18 3.6(13) . . . . ?
C11 C12 C18 C17 -44.1(9) . . . . ?
C11 C12 C18 C19 73.5(10) . . . . ?
C11 C12 C18 O7 -161.2(8) . . . . ?
C11 C12 C14 C15 56.2(13) . . . . ?
C4 C5 C6 C1 -4(2) . . . . ?
C4 C3 C2 C1 7(3) . . . . ?
C4 C3 C2 O8 -178.8(14) . . . . ?
C15 C10 C5 C4 -152.1(13) . . . . ?
C15 C10 C5 C6 22.1(19) . . . . ?
C15 C10 C9 C11 -53.8(14) . . . . ?
C15 C10 C9 C8 -176.6(12) . . . . ?
C28 C27 C26 C25 2.9(12) . . . . ?
C5 C10 C15 C14 178.7(11) . . . . ?
C5 C10 C9 C11 177.2(11) . . . . ?
C5 C10 C9 C8 54.5(14) . . . . ?
C5 C4 C3 C2 -10(2) . . . . ?
C5 C4 C7 C8 -9(2) . . . . ?
C5 C6 C1 C2 1(3) . . . . ?
C12 C11 C9 C10 58.2(12) . . . . ?
C12 C11 C9 C8 176.6(9) . . . . ?
C12 C18 C17 C16 25.9(11) . . . . ?
C12 C18 C19 Cu1 79.8(11) . . . 5_565 ?
C12 C18 C19 C20 -95(4) . . . . ?
C6 C1 C2 O8 -176.7(16) . . . . ?
C6 C1 C2 C3 -3(3) . . . . ?
C27 C28 C29 C25 45.9(10) . . . . ?
C27 C28 C29 C30 -70.2(12) . . . . ?
C27 C28 C29 C31 169.9(8) . . . . ?
C27 C28 C34 C33 -179.0(11) . . . . ?
C27 C28 C34 C35 -58.0(15) . . . . ?
C18 C12 C14 C15 168.3(10) . . . . ?
C18 C19 C20 Cu3 -52(4) . . . . ?
C18 C19 C20 Cu1 55(5) . . . . ?
C18 C19 C20 Cu1 175(4) . . . 5_565 ?
C18 C19 C20 Cu2 -168(3) . . . . ?
C33 C32 C31 C29 -54.9(16) . . . . ?
C14 C12 C18 C17 -161.8(9) . . . . ?
C14 C12 C18 C19 -44.3(13) . . . . ?
C14 C12 C18 O7 81.0(11) . . . . ?
C21 C22 O5 Cu3 -179.8(10) . . . . ?
C17 C16 C11 C12 -31.4(13) . . . . ?
C17 C16 C11 C9 -154.9(11) . . . . ?
C17 C18 C19 Cu1 -166.2(8) . . . 5_565 ?
C17 C18 C19 C20 19(5) . . . . ?
C3 C4 C5 C10 -177.4(13) . . . . ?
C3 C4 C5 C6 8(2) . . . . ?
C3 C4 C7 C8 169.1(13) . . . . ?
C32 C33 C34 C28 -55.3(13) . . . . ?
C32 C33 C34 C35 -178.2(9) . . . . ?
C32 C33 C38 C37 -150.9(16) . . . . ?
C32 C33 C38 C39 22(2) . . . . ?
C32 C31 C29 C25 168.4(10) . . . . ?
C32 C31 C29 C28 55.1(13) . . . . ?
C32 C31 C29 C30 -68.9(14) . . . . ?
C29 C25 C26 C27 25.4(12) . . . . ?
C29 C28 C27 C26 -29.4(11) . . . . ?
C29 C28 C34 C33 59.3(14) . . . . ?
C29 C28 C34 C35 -179.8(11) . . . . ?
C19 C18 C17 C16 -95.4(12) . . . . ?
C26 C25 C29 C28 -43.4(11) . . . . ?
C26 C25 C29 C30 77.7(11) . . . . ?
C26 C25 C29 C31 -159.4(11) . . . . ?
C37 C42 C41 C40 2(5) . . . . ?
C37 C42 C41 O1 177.4(19) . . . . ?
C36 C35 C34 C28 172.8(13) . . . . ?
C36 C35 C34 C33 -66.0(15) . . . . ?
C36 C37 C42 C41 171(2) . . . . ?
C36 C37 C38 C33 4(3) . . . . ?
C36 C37 C38 C39 -168.3(17) . . . . ?
C34 C28 C27 C26 -156.7(10) . . . . ?
C34 C28 C29 C25 176.8(10) . . . . ?
C34 C28 C29 C30 60.7(15) . . . . ?
C34 C28 C29 C31 -59.2(12) . . . . ?
C34 C33 C32 C31 53.3(14) . . . . ?
C34 C33 C38 C37 -22(2) . . . . ?
C34 C33 C38 C39 150.2(15) . . . . ?
C34 C35 C36 C37 46.3(18) . . . . ?
C13 C12 C18 C17 74.4(11) . . . . ?
C13 C12 C18 C19 -168.1(9) . . . . ?
C13 C12 C18 O7 -42.7(11) . . . . ?
C13 C12 C14 C15 -68.5(13) . . . . ?
O2 C25 C29 C28 -164.8(9) . . . . ?
O2 C25 C29 C30 -43.8(13) . . . . ?
O2 C25 C29 C31 79.2(13) . . . . ?
O2 C25 C26 C27 147.5(9) . . . . ?
O7 C18 C17 C16 147.2(11) . . . . ?
O7 C18 C19 Cu1 -48.7(13) . . . 5_565 ?
O7 C18 C19 C20 137(4) . . . . ?
Cu5 C23 C24 C25 177(4) . . . . ?
Cu5 C24 C25 C29 113.2(9) . . . . ?
Cu5 C24 C25 C26 -136.1(8) . . . . ?
Cu5 C24 C25 O2 -12.8(14) . . . . ?
C9 C10 C15 C14 51.0(14) . . . . ?
C9 C10 C5 C4 -25.5(19) . . . . ?
C9 C10 C5 C6 148.7(13) . . . . ?
C9 C11 C12 C18 177.6(9) . . . . ?
C9 C11 C12 C14 -59.1(12) . . . . ?
C9 C11 C12 C13 63.2(13) . . . . ?
C9 C8 C7 C4 40.8(18) . . . . ?
C7 C4 C5 C10 0(2) . . . . ?
C7 C4 C5 C6 -174.2(13) . . . . ?
C7 C4 C3 C2 172.6(14) . . . . ?
C7 C8 C9 C10 -62.1(15) . . . . ?
C7 C8 C9 C11 175.4(12) . . . . ?
C42 C37 C36 C35 158.8(14) . . . . ?
C42 C37 C38 C33 -172.0(16) . . . . ?
C42 C37 C38 C39 16(3) . . . . ?
C39 C40 C41 C42 7(5) . . . . ?
C39 C40 C41 O1 -169(2) . . . . ?
C40 C39 C38 C33 -178.9(17) . . . . ?
C40 C39 C38 C37 -6(3) . . . . ?
C38 C33 C32 C31 -178.9(12) . . . . ?
C38 C33 C34 C28 174.6(11) . . . . ?
C38 C33 C34 C35 51.7(14) . . . . ?
C38 C37 C36 C35 -17(2) . . . . ?
C38 C37 C42 C41 -13(3) . . . . ?
C38 C39 C40 C41 -4(4) . . . . ?

loop_
_smtbx_masks_void_nr
_smtbx_masks_void_average_x
_smtbx_masks_void_average_y
_smtbx_masks_void_average_z
_smtbx_masks_void_volume
_smtbx_masks_void_count_electrons
_smtbx_masks_void_content
1 -0.157 -0.877 -0.379 3356.6 471.5 ?
2 0.000 0.000 0.250 26.4 0.0 ?
3 0.000 0.000 0.750 26.4 0.0 ?
4 0.333 0.667 0.575 15.1 11.4 ?
5 0.333 0.667 0.925 15.1 9.8 ?
6 0.667 0.333 0.075 15.1 11.0 ?
7 0.667 0.333 0.425 15.1 9.4 ?
